data_7028820
loop_
_publ_author_name
'Hock, Sebastian J.'
'Schaper, Lars-Arne'
'P\"othig, Alexander'
'Drees, Markus'
'Herdtweck, Eberhardt'
'Hiltner, Oliver'
'Herrmann, Wolfgang A.'
'K\"uhn, Fritz E'

_publ_section_title
;
 Synthesis and characterisation of chelated cationic ReI(CO)3bis(NHC)(WCA)
 complexes.
;
_journal_issue 5
_journal_name_full 'Dalton transactions (Cambridge, England : 2003)'
_journal_page_first 2259
_journal_page_last 2271
_journal_paper_doi 10.1039/c3dt52605d
_journal_volume 43
_journal_year 2014
_chemical_compound_source 'see text'
_chemical_formula_moiety 'C33 H37 N5 O3 Re, F6 P'
_chemical_formula_sum 'C33 H37 F6 N5 O3 P Re'
_chemical_formula_weight 882.86
_space_group_IT_number 15
_symmetry_cell_setting monoclinic
_symmetry_Int_Tables_number 15
_symmetry_space_group_name_Hall '-C 2yc'
_symmetry_space_group_name_H-M 'C 1 2/c 1'
_atom_sites_solution_hydrogens geom
_atom_sites_solution_primary direct
_atom_sites_solution_secondary difmap
_cell_angle_alpha 90
_cell_angle_beta 101.758(1)
_cell_angle_gamma 90
_cell_formula_units_Z 8
_cell_length_a 33.2454(9)
_cell_length_b 8.9066(2)
_cell_length_c 27.3469(8)
_cell_measurement_reflns_used 9242
_cell_measurement_temperature 123
_cell_measurement_theta_max 25.4486
_cell_measurement_theta_min 2.4506
_cell_volume 7927.6(4)
_computing_cell_refinement 'SAINT (Bruker, 2008b)'
_computing_data_collection 'APEX II Control Software (Bruker, 2008a)'
_computing_data_reduction 'SAINT (Bruker, 2008b)'
_computing_molecular_graphics 'PLATON (Spek, 2011)'
_computing_publication_material 'PLATON (Spek, 2011), enCIFer (Allen, 2004)'
_computing_structure_refinement 'SHELXL97 (Sheldrick, 1997)'
_computing_structure_solution 'SHELXS97 (Sheldrick, 1997)'
_diffrn_ambient_temperature 123
_diffrn_detector ' CCD plate '
_diffrn_detector_area_resol_mean 16
_diffrn_measured_fraction_theta_full 0.994
_diffrn_measured_fraction_theta_max 0.994
_diffrn_measurement_device ' \k-geometry diffractometer '
_diffrn_measurement_device_type ' Bruker APEX-II CCD '
_diffrn_measurement_method ' phi- and omega-rotation '
_diffrn_radiation_monochromator graphite
_diffrn_radiation_probe x-ray
_diffrn_radiation_source 'fine-focus sealed-tube'
_diffrn_radiation_type MoK\a
_diffrn_radiation_wavelength 0.71073
_diffrn_reflns_av_R_equivalents 0.0344
_diffrn_reflns_av_sigmaI/netI 0.0251
_diffrn_reflns_limit_h_max 37
_diffrn_reflns_limit_h_min -39
_diffrn_reflns_limit_k_max 10
_diffrn_reflns_limit_k_min -10
_diffrn_reflns_limit_l_max 32
_diffrn_reflns_limit_l_min -32
_diffrn_reflns_number 48269
_diffrn_reflns_reduction_process
;
;
_diffrn_reflns_theta_full 25.46
_diffrn_reflns_theta_max 25.45
_diffrn_reflns_theta_min 1.52
_exptl_absorpt_coefficient_mu 3.170
_exptl_absorpt_correction_T_max 0.364
_exptl_absorpt_correction_T_min 0.275
_exptl_absorpt_correction_type multi-scan
_exptl_absorpt_process_details 'SADABS, Bruker, 2008b'
_exptl_crystal_colour 'pale yellow'
_exptl_crystal_density_diffrn 1.479
_exptl_crystal_density_method 'Not Measured'
_exptl_crystal_description fragment
_exptl_crystal_F_000 3504
_exptl_crystal_size_max 0.550
_exptl_crystal_size_mid 0.400
_exptl_crystal_size_min 0.400
_platon_squeeze_details
;
The unit cell contains 8 diethylether molecules which have been treated as a 
diffuse contribution to the overall scattering without specific atom positions 
by SQUEEZE/PLATON.
;
_refine_diff_density_max 1.884
_refine_diff_density_min -1.872
_refine_diff_density_rms 0.114
_refine_ls_extinction_method none
_refine_ls_goodness_of_fit_ref 1.289
_refine_ls_hydrogen_treatment constr
_refine_ls_matrix_type full
_refine_ls_number_parameters 449
_refine_ls_number_reflns 7320
_refine_ls_number_restraints 0
_refine_ls_restrained_S_all 1.289
_refine_ls_R_factor_all 0.0468
_refine_ls_R_factor_gt 0.0437
_refine_ls_shift/su_max 0.003
_refine_ls_shift/su_mean 0.000
_refine_ls_structure_factor_coef Fsqd
_refine_ls_weighting_details 'calc w=1/[\s^2^(Fo^2^)+(0.0029P)^2^+93.1056P] where P=(Fo^2^+2Fc^2^)/3'
_refine_ls_weighting_scheme calc
_refine_ls_wR_factor_gt 0.0829
_refine_ls_wR_factor_ref 0.0841
_reflns_number_gt 6969
_reflns_number_total 7320
_reflns_threshold_expression I>2\s(I)
_cod_data_source_file c3dt52605d.txt
_cod_data_source_block Compound_3c
_cod_depositor_comments
;
The following automatic conversions were performed:

'_symmetry_cell_setting' value 'Monoclinic' changed to 'monoclinic'
according to
/usr/data/users/saulius/automatic-downloads/current/RSC/lib/dictionaries/cif_core.dic
dictionary named 'cif_core.dic' version 2.4.2 from 2011-04-26.

Automatic conversion script
Id: cif_fix_values 2281 2013-09-26 08:29:07Z andrius 
;
_cod_original_sg_symbol_H-M 'C 2/c'
_cod_database_code 7028820

loop_
_symmetry_equiv_pos_site_id
_symmetry_equiv_pos_as_xyz
1 x,y,z
2 -x,y,1/2-z
3 -x,-y,-z
4 x,-y,1/2+z
5 1/2+x,1/2+y,z
6 1/2-x,1/2+y,1/2-z
7 1/2-x,1/2-y,-z
8 1/2+x,1/2-y,1/2+z

loop_
_atom_site_aniso_label
_atom_site_aniso_U_11
_atom_site_aniso_U_22
_atom_site_aniso_U_33
_atom_site_aniso_U_23
_atom_site_aniso_U_13
_atom_site_aniso_U_12
Re1 0.0145(1) 0.0177(1) 0.0221(1) -0.0011(1) 0.0028(1) -0.0012(1)
O1 0.055(3) 0.026(2) 0.029(2) 0.0098(19) 0.005(2) 0.009(2)
O2 0.025(2) 0.032(2) 0.039(2) -0.0072(19) 0.0149(18) -0.0007(17)
O3 0.018(2) 0.037(2) 0.036(2) -0.0072(19) 0.0062(17) -0.0086(18)
N1 0.022(2) 0.019(2) 0.027(2) -0.0049(19) 0.0020(19) 0.0015(18)
N2 0.022(2) 0.021(2) 0.035(3) -0.002(2) 0.004(2) 0.0033(19)
N3 0.018(2) 0.025(2) 0.042(3) -0.004(2) 0.009(2) -0.0041(19)
N4 0.014(2) 0.020(2) 0.034(3) -0.003(2) 0.0015(19) -0.0019(18)
N5 0.015(2) 0.020(2) 0.029(3) -0.001(2) 0.0015(18) -0.0005(18)
C1 0.024(3) 0.018(3) 0.032(3) -0.013(3) 0.009(2) 0.000(2)
C2 0.020(3) 0.018(3) 0.025(3) 0.003(2) -0.001(2) -0.006(2)
C3 0.020(3) 0.020(3) 0.018(3) -0.001(2) 0.001(2) 0.002(2)
C4 0.019(3) 0.024(3) 0.023(3) 0.002(2) 0.001(2) -0.004(2)
C5 0.036(3) 0.019(3) 0.039(3) -0.010(2) 0.009(3) 0.003(2)
C6 0.025(3) 0.022(3) 0.049(4) -0.008(3) 0.009(3) 0.007(2)
C7 0.014(3) 0.034(3) 0.046(4) -0.009(3) -0.002(2) 0.006(2)
C8 0.019(3) 0.041(4) 0.071(5) -0.022(4) 0.007(3) 0.003(3)
C9 0.031(3) 0.041(4) 0.070(5) -0.021(4) 0.026(3) -0.008(3)
C10 0.027(3) 0.034(4) 0.048(4) -0.008(3) 0.018(3) -0.008(3)
C11 0.014(2) 0.016(3) 0.029(3) 0.002(2) 0.002(2) 0.0022(19)
C12 0.018(3) 0.028(3) 0.049(4) 0.001(3) 0.009(3) -0.003(2)
C13 0.017(3) 0.026(3) 0.046(4) -0.006(3) 0.002(3) -0.005(2)
C14 0.028(3) 0.017(3) 0.015(3) -0.008(2) 0.003(2) 0.004(2)
C15 0.041(3) 0.026(3) 0.022(3) -0.005(2) 0.012(2) -0.002(3)
C16 0.061(4) 0.027(3) 0.015(3) 0.001(2) 0.005(3) 0.008(3)
C17 0.040(4) 0.034(3) 0.016(3) -0.005(2) -0.002(2) 0.009(3)
C18 0.029(3) 0.024(3) 0.024(3) -0.008(2) 0.005(2) 0.003(2)
C19 0.032(3) 0.022(3) 0.019(3) -0.007(2) 0.006(2) 0.003(2)
C20 0.054(4) 0.039(4) 0.031(3) 0.001(3) 0.017(3) -0.010(3)
C21 0.056(4) 0.049(4) 0.028(3) -0.005(3) -0.010(3) 0.014(4)
C22 0.039(3) 0.023(3) 0.029(3) 0.000(2) 0.002(3) -0.001(2)
C23 0.018(3) 0.014(3) 0.031(3) -0.006(2) 0.003(2) -0.003(2)
C24 0.021(3) 0.018(3) 0.031(3) -0.005(2) -0.004(2) 0.001(2)
C25 0.035(3) 0.029(3) 0.026(3) -0.004(3) -0.001(3) -0.001(3)
C26 0.032(3) 0.026(3) 0.028(3) -0.009(2) 0.005(2) -0.005(2)
C27 0.023(3) 0.022(3) 0.038(3) -0.005(3) 0.002(2) 0.000(2)
C28 0.021(3) 0.020(3) 0.032(3) -0.002(2) 0.000(2) -0.005(2)
C29 0.026(3) 0.029(3) 0.043(4) 0.000(3) -0.004(3) 0.008(3)
C30 0.050(4) 0.050(4) 0.037(4) -0.010(3) 0.011(3) 0.002(3)
C31 0.025(3) 0.021(3) 0.040(3) 0.004(2) 0.003(2) 0.001(2)
C32 0.019(3) 0.025(3) 0.025(3) 0.002(2) 0.002(2) -0.003(2)
C33 0.037(4) 0.037(4) 0.028(3) 0.003(3) 0.004(3) -0.002(3)
P1 0.0314(9) 0.0396(10) 0.0430(10) 0.0051(8) 0.0102(7) -0.0052(7)
F1 0.120(5) 0.067(3) 0.084(4) -0.040(3) 0.032(3) -0.019(3)
F2 0.041(2) 0.038(2) 0.046(2) 0.0114(18) 0.0126(17) 0.0019(17)
F3 0.067(3) 0.035(2) 0.082(3) 0.005(2) 0.007(2) -0.014(2)
F4 0.035(2) 0.089(4) 0.099(4) 0.034(3) 0.024(2) 0.009(2)
F5 0.037(2) 0.088(3) 0.066(3) 0.032(3) 0.005(2) 0.002(2)
F6 0.085(4) 0.120(5) 0.062(3) 0.029(3) 0.034(3) -0.004(3)

loop_
_atom_site_label
_atom_site_type_symbol
_atom_site_thermal_displace_type
_atom_site_fract_x
_atom_site_fract_y
_atom_site_fract_z
_atom_site_occupancy
_atom_site_U_iso_or_equiv
_atom_site_calc_flag
_atom_site_refinement_flags
Re1 Re Uani 0.17542(1) 0.55371(2) 0.03784(1) 1.000 0.0182(1) d .
O1 O Uani 0.20550(14) 0.3497(5) 0.12800(15) 1.000 0.0372(14) d .
O2 O Uani 0.22911(12) 0.3824(5) -0.02291(15) 1.000 0.0308(12) d .
O3 O Uani 0.25964(11) 0.7099(5) 0.05949(15) 1.000 0.0302(12) d .
N1 N Uani 0.16304(13) 0.8019(5) 0.12088(17) 1.000 0.0231(12) d .
N2 N Uani 0.10944(14) 0.7943(5) 0.06247(18) 1.000 0.0263(14) d .
N3 N Uani 0.08975(14) 0.3867(5) 0.04669(19) 1.000 0.0279(14) d .
N4 N Uani 0.10782(13) 0.3129(5) -0.01970(17) 1.000 0.0232(14) d .
N5 N Uani 0.15437(13) 0.6773(5) -0.03024(17) 1.000 0.0218(14) d .
C1 C Uani 0.19411(16) 0.4287(6) 0.0943(2) 1.000 0.0242(17) d .
C2 C Uani 0.20642(16) 0.4321(6) -0.0013(2) 1.000 0.0218(17) d .
C3 C Uani 0.22720(16) 0.6623(6) 0.05255(19) 1.000 0.0197(17) d .
C4 C Uani 0.14653(16) 0.7264(6) 0.0779(2) 1.000 0.0225(17) d .
C5 C Uani 0.13649(18) 0.9112(6) 0.1311(2) 1.000 0.0311(17) d .
C6 C Uani 0.10310(18) 0.9058(6) 0.0951(2) 1.000 0.0318(19) d .
C7 C Uani 0.07732(16) 0.7439(7) 0.0211(2) 1.000 0.0325(19) d .
C8 C Uani 0.04088(18) 0.6701(8) 0.0383(3) 1.000 0.044(2) d .
C9 C Uani 0.05014(19) 0.5761(8) 0.0858(3) 1.000 0.045(2) d .
C10 C Uani 0.08634(18) 0.4648(7) 0.0925(2) 1.000 0.035(2) d .
C11 C Uani 0.11941(15) 0.4103(5) 0.0196(2) 1.000 0.0200(16) d .
C12 C Uani 0.06141(17) 0.2811(7) 0.0253(2) 1.000 0.0314(19) d .
C13 C Uani 0.07250(16) 0.2348(7) -0.0161(2) 1.000 0.0303(19) d .
C14 C Uani 0.20164(16) 0.7690(6) 0.15523(19) 1.000 0.0202(17) d .
C15 C Uani 0.20188(19) 0.6597(7) 0.1917(2) 1.000 0.0289(17) d .
C16 C Uani 0.2394(2) 0.6302(7) 0.2236(2) 1.000 0.0347(19) d .
C17 C Uani 0.27463(19) 0.7069(7) 0.2206(2) 1.000 0.0311(19) d .
C18 C Uani 0.27238(17) 0.8192(6) 0.1851(2) 1.000 0.0257(17) d .
C19 C Uani 0.23586(17) 0.8546(6) 0.15237(19) 1.000 0.0242(17) d .
C20 C Uani 0.1636(2) 0.5792(7) 0.1984(2) 1.000 0.040(2) d .
C21 C Uani 0.3141(2) 0.6709(8) 0.2566(2) 1.000 0.047(2) d .
C22 C Uani 0.23406(19) 0.9824(6) 0.1163(2) 1.000 0.0310(17) d .
C23 C Uani 0.12837(16) 0.2840(6) -0.0605(2) 1.000 0.0213(17) d .
C24 C Uani 0.11485(16) 0.3583(6) -0.1058(2) 1.000 0.0247(17) d .
C25 C Uani 0.13546(18) 0.3275(7) -0.1438(2) 1.000 0.0310(17) d .
C26 C Uani 0.16746(18) 0.2238(6) -0.1383(2) 1.000 0.0288(17) d .
C27 C Uani 0.17793(17) 0.1477(6) -0.0934(2) 1.000 0.0283(17) d .
C28 C Uani 0.15864(16) 0.1737(6) -0.0538(2) 1.000 0.0251(17) d .
C29 C Uani 0.07740(17) 0.4587(7) -0.1139(2) 1.000 0.0342(19) d .
C30 C Uani 0.1894(2) 0.1945(8) -0.1802(2) 1.000 0.045(2) d .
C31 C Uani 0.16942(17) 0.0868(6) -0.0060(2) 1.000 0.0292(17) d .
C32 C Uani 0.14694(16) 0.7288(6) -0.0689(2) 1.000 0.0234(17) d .
C33 C Uani 0.13783(19) 0.7914(7) -0.1193(2) 1.000 0.034(2) d .
P1 P Uani 0.01132(5) 0.0939(2) 0.38482(7) 1.000 0.0376(6) d .
F1 F Uani 0.00422(19) -0.0690(6) 0.3636(2) 1.000 0.089(2) d .
F2 F Uani 0.00119(11) 0.0358(4) 0.43634(14) 1.000 0.0411(12) d .
F3 F Uani 0.01790(14) 0.2587(5) 0.40841(18) 1.000 0.0625(16) d .
F4 F Uani 0.05862(13) 0.0578(6) 0.40626(19) 1.000 0.073(2) d .
F5 F Uani -0.03574(12) 0.1328(6) 0.36582(17) 1.000 0.0645(16) d .
F6 F Uani 0.02160(17) 0.1543(7) 0.33452(19) 1.000 0.086(2) d .
H5 H Uiso 0.14130 0.97800 0.15880 1.000 0.0370 c R
H6 H Uiso 0.07930 0.96690 0.09230 1.000 0.0380 c R
H7A H Uiso 0.08930 0.67110 0.00070 1.000 0.0390 c R
H7B H Uiso 0.06720 0.83100 -0.00030 1.000 0.0390 c R
H8A H Uiso 0.02150 0.75040 0.04310 1.000 0.0530 c R
H8B H Uiso 0.02650 0.60510 0.01080 1.000 0.0530 c R
H9A H Uiso 0.02510 0.51830 0.08780 1.000 0.0540 c R
H9B H Uiso 0.05530 0.64590 0.11460 1.000 0.0540 c R
H10A H Uiso 0.11220 0.52020 0.10520 1.000 0.0420 c R
H10B H Uiso 0.08300 0.38960 0.11810 1.000 0.0420 c R
H12 H Uiso 0.03830 0.24770 0.03780 1.000 0.0380 c R
H13 H Uiso 0.05880 0.16200 -0.03890 1.000 0.0360 c R
H16 H Uiso 0.24060 0.55440 0.24830 1.000 0.0420 c R
H18 H Uiso 0.29650 0.87360 0.18300 1.000 0.0310 c R
H20A H Uiso 0.15980 0.48890 0.17750 1.000 0.0600 c R
H20B H Uiso 0.13980 0.64570 0.18860 1.000 0.0600 c R
H20C H Uiso 0.16630 0.55060 0.23350 1.000 0.0600 c R
H21A H Uiso 0.31290 0.71090 0.28960 1.000 0.0700 c R
H21B H Uiso 0.33720 0.71650 0.24470 1.000 0.0700 c R
H21C H Uiso 0.31780 0.56180 0.25870 1.000 0.0700 c R
H22A H Uiso 0.21760 0.95290 0.08380 1.000 0.0460 c R
H22B H Uiso 0.26190 1.00810 0.11260 1.000 0.0460 c R
H22C H Uiso 0.22140 1.06980 0.12900 1.000 0.0460 c R
H25 H Uiso 0.12750 0.37880 -0.17480 1.000 0.0370 c R
H27 H Uiso 0.19920 0.07470 -0.08960 1.000 0.0340 c R
H29A H Uiso 0.07570 0.51590 -0.14480 1.000 0.0510 c R
H29B H Uiso 0.07950 0.52810 -0.08570 1.000 0.0510 c R
H29C H Uiso 0.05270 0.39700 -0.11640 1.000 0.0510 c R
H30A H Uiso 0.20890 0.27590 -0.18180 1.000 0.0680 c R
H30B H Uiso 0.16930 0.18930 -0.21180 1.000 0.0680 c R
H30C H Uiso 0.20420 0.09900 -0.17440 1.000 0.0680 c R
H31A H Uiso 0.18950 0.00880 -0.00930 1.000 0.0440 c R
H31B H Uiso 0.14460 0.03990 0.00110 1.000 0.0440 c R
H31C H Uiso 0.18120 0.15480 0.02130 1.000 0.0440 c R
H33A H Uiso 0.16320 0.82870 -0.12790 1.000 0.0520 c R
H33B H Uiso 0.11820 0.87420 -0.12070 1.000 0.0520 c R
H33C H Uiso 0.12590 0.71320 -0.14310 1.000 0.0520 c R

loop_
_atom_type_symbol
_atom_type_description
_atom_type_scat_dispersion_real
_atom_type_scat_dispersion_imag
_atom_type_scat_source
C C 0.0033 0.0016 ' International Tables Vol C Tables 4.2.6.8 and 6.1.1.4'
H H 0.0000 0.0000 ' International Tables Vol C Tables 4.2.6.8 and 6.1.1.4'
F F 0.0171 0.0103 ' International Tables Vol C Tables 4.2.6.8 and 6.1.1.4'
N N 0.0061 0.0033 ' International Tables Vol C Tables 4.2.6.8 and 6.1.1.4'
O O 0.0106 0.0060 ' International Tables Vol C Tables 4.2.6.8 and 6.1.1.4'
P P 0.1023 0.0942 ' International Tables Vol C Tables 4.2.6.8 and 6.1.1.4'
Re Re -1.0185 7.2310 ' International Tables Vol C Tables 4.2.6.8 and 6.1.1.4'

loop_
_geom_angle_atom_site_label_1
_geom_angle_atom_site_label_2
_geom_angle_atom_site_label_3
_geom_angle
_geom_angle_publ_flag
N5 Re1 C1 174.8(2) yes
N5 Re1 C2 85.7(2) yes
N5 Re1 C3 92.44(19) yes
N5 Re1 C4 88.59(18) yes
N5 Re1 C11 89.43(18) yes
C1 Re1 C2 89.9(2) yes
C1 Re1 C3 89.7(2) yes
C1 Re1 C4 96.2(2) yes
C1 Re1 C11 88.1(2) yes
C2 Re1 C3 81.1(2) yes
C2 Re1 C4 169.5(2) yes
C2 Re1 C11 94.0(2) yes
C3 Re1 C4 90.4(2) yes
C3 Re1 C11 174.6(2) yes
C4 Re1 C11 94.70(19) yes
F2 P1 F3 88.7(2) yes
F2 P1 F4 88.8(2) yes
F2 P1 F5 89.3(2) yes
F2 P1 F6 178.9(3) yes
F3 P1 F4 89.6(3) yes
F3 P1 F5 88.6(3) yes
F3 P1 F6 90.2(3) yes
F4 P1 F5 177.5(3) yes
F4 P1 F6 91.0(3) yes
F5 P1 F6 90.8(3) yes
F1 P1 F2 89.1(3) yes
F1 P1 F3 177.8(3) yes
F1 P1 F4 90.7(3) yes
F1 P1 F5 91.0(3) yes
F1 P1 F6 92.1(3) yes
C4 N1 C5 111.1(4) yes
C4 N1 C14 127.0(4) yes
C5 N1 C14 121.8(4) yes
C4 N2 C6 111.6(5) yes
C4 N2 C7 125.3(5) yes
C6 N2 C7 122.6(5) yes
C10 N3 C11 125.8(5) yes
C10 N3 C12 121.7(5) yes
C11 N3 C12 112.5(5) yes
C11 N4 C13 111.6(4) yes
C11 N4 C23 128.0(4) yes
C13 N4 C23 120.4(4) yes
Re1 N5 C32 170.0(4) yes
Re1 C1 O1 178.4(5) yes
Re1 C2 O2 167.9(5) yes
Re1 C3 O3 171.5(5) yes
Re1 C4 N1 128.8(4) yes
Re1 C4 N2 127.7(4) yes
N1 C4 N2 103.2(4) yes
N1 C5 C6 107.3(5) yes
N2 C6 C5 106.9(5) yes
N2 C7 C8 113.1(5) yes
C7 C8 C9 117.5(5) no
C8 C9 C10 118.2(6) no
N3 C10 C9 113.6(5) yes
N3 C11 N4 102.1(4) yes
Re1 C11 N4 128.7(4) yes
Re1 C11 N3 129.0(4) yes
N3 C12 C13 106.9(5) yes
N4 C13 C12 107.0(5) yes
N1 C14 C15 118.6(5) yes
N1 C14 C19 118.6(5) yes
C15 C14 C19 122.7(5) no
C14 C15 C16 117.0(6) no
C14 C15 C20 122.6(5) no
C16 C15 C20 120.4(5) no
C15 C16 C17 122.3(5) no
C16 C17 C18 118.5(5) no
C16 C17 C21 119.7(5) no
C18 C17 C21 121.8(6) no
C17 C18 C19 122.0(5) no
C14 C19 C18 117.3(5) no
C14 C19 C22 122.1(5) no
C18 C19 C22 120.6(5) no
N4 C23 C28 117.8(5) yes
N4 C23 C24 118.9(5) yes
C24 C23 C28 123.0(5) no
C25 C24 C29 121.8(5) no
C23 C24 C25 117.0(5) no
C23 C24 C29 121.1(5) no
C24 C25 C26 122.3(5) no
C25 C26 C30 120.8(5) no
C25 C26 C27 118.0(5) no
C27 C26 C30 121.3(5) no
C26 C27 C28 122.6(5) no
C27 C28 C31 121.9(5) no
C23 C28 C27 116.9(5) no
C23 C28 C31 121.2(5) no
N5 C32 C33 178.4(6) yes
N1 C5 H5 126.00 no
C6 C5 H5 126.00 no
N2 C6 H6 126.00 no
C5 C6 H6 127.00 no
N2 C7 H7A 109.00 no
N2 C7 H7B 109.00 no
C8 C7 H7A 109.00 no
C8 C7 H7B 109.00 no
H7A C7 H7B 108.00 no
C7 C8 H8A 108.00 no
C7 C8 H8B 108.00 no
C9 C8 H8A 108.00 no
C9 C8 H8B 108.00 no
H8A C8 H8B 107.00 no
C8 C9 H9A 108.00 no
C10 C9 H9A 108.00 no
C10 C9 H9B 108.00 no
C8 C9 H9B 108.00 no
H9A C9 H9B 107.00 no
N3 C10 H10B 109.00 no
C9 C10 H10A 109.00 no
N3 C10 H10A 109.00 no
H10A C10 H10B 108.00 no
C9 C10 H10B 109.00 no
N3 C12 H12 127.00 no
C13 C12 H12 127.00 no
C12 C13 H13 126.00 no
N4 C13 H13 127.00 no
C15 C16 H16 119.00 no
C17 C16 H16 119.00 no
C19 C18 H18 119.00 no
C17 C18 H18 119.00 no
C15 C20 H20A 109.00 no
C15 C20 H20B 110.00 no
C15 C20 H20C 109.00 no
H20A C20 H20B 110.00 no
H20A C20 H20C 109.00 no
H20B C20 H20C 109.00 no
C17 C21 H21A 109.00 no
C17 C21 H21B 109.00 no
C17 C21 H21C 109.00 no
H21A C21 H21B 110.00 no
H21A C21 H21C 110.00 no
H21B C21 H21C 109.00 no
C19 C22 H22A 109.00 no
C19 C22 H22B 110.00 no
C19 C22 H22C 109.00 no
H22B C22 H22C 110.00 no
H22A C22 H22B 110.00 no
H22A C22 H22C 109.00 no
C24 C25 H25 119.00 no
C26 C25 H25 119.00 no
C28 C27 H27 119.00 no
C26 C27 H27 119.00 no
C24 C29 H29C 109.00 no
C24 C29 H29A 110.00 no
C24 C29 H29B 109.00 no
H29B C29 H29C 109.00 no
H29A C29 H29B 109.00 no
H29A C29 H29C 109.00 no
C26 C30 H30C 109.00 no
C26 C30 H30A 110.00 no
C26 C30 H30B 109.00 no
H30A C30 H30B 110.00 no
H30A C30 H30C 110.00 no
H30B C30 H30C 109.00 no
C28 C31 H31A 109.00 no
C28 C31 H31B 109.00 no
C28 C31 H31C 109.00 no
H31A C31 H31B 109.00 no
H31A C31 H31C 110.00 no
H31B C31 H31C 110.00 no
C32 C33 H33A 109.00 no
C32 C33 H33B 109.00 no
C32 C33 H33C 109.00 no
H33A C33 H33B 110.00 no
H33A C33 H33C 109.00 no
H33B C33 H33C 109.00 no

loop_
_geom_bond_atom_site_label_1
_geom_bond_atom_site_label_2
_geom_bond_distance
_geom_bond_publ_flag
Re1 N5 2.153(5) yes
Re1 C1 1.902(5) yes
Re1 C2 1.957(5) yes
Re1 C3 1.944(5) yes
Re1 C4 2.217(5) yes
Re1 C11 2.229(5) yes
P1 F2 1.600(4) yes
P1 F3 1.600(5) yes
P1 F4 1.595(5) yes
P1 F5 1.583(5) yes
P1 F6 1.578(6) yes
P1 F1 1.563(6) yes
O1 C1 1.160(7) yes
O2 C2 1.138(7) yes
O3 C3 1.138(7) yes
N1 C14 1.457(7) yes
N1 C5 1.380(7) yes
N1 C4 1.368(7) yes
N2 C4 1.361(7) yes
N2 C6 1.380(7) yes
N2 C7 1.459(7) yes
N3 C10 1.457(7) yes
N3 C11 1.365(7) yes
N3 C12 1.375(8) yes
N4 C13 1.386(7) yes
N4 C11 1.374(7) yes
N4 C23 1.445(7) yes
N5 C32 1.133(7) yes
C5 C6 1.326(8) no
C7 C8 1.534(9) no
C8 C9 1.523(11) no
C9 C10 1.541(9) no
C12 C13 1.326(8) no
C14 C15 1.393(8) no
C14 C19 1.385(8) no
C15 C16 1.394(9) no
C15 C20 1.504(9) no
C16 C17 1.373(9) no
C17 C18 1.385(8) no
C17 C21 1.506(9) no
C18 C19 1.390(8) no
C19 C22 1.499(7) no
C23 C24 1.396(8) no
C23 C28 1.392(8) no
C24 C25 1.384(8) no
C24 C29 1.512(8) no
C25 C26 1.394(8) no
C26 C30 1.501(8) no
C26 C27 1.384(8) no
C27 C28 1.386(8) no
C28 C31 1.498(8) no
C32 C33 1.460(8) no
C5 H5 0.9500 no
C6 H6 0.9500 no
C7 H7A 0.9900 no
C7 H7B 0.9900 no
C8 H8B 0.9900 no
C8 H8A 0.9900 no
C9 H9A 0.9900 no
C9 H9B 0.9900 no
C10 H10A 0.9900 no
C10 H10B 0.9900 no
C12 H12 0.9500 no
C13 H13 0.9500 no
C16 H16 0.9500 no
C18 H18 0.9500 no
C20 H20A 0.9800 no
C20 H20B 0.9800 no
C20 H20C 0.9800 no
C21 H21A 0.9800 no
C21 H21B 0.9800 no
C21 H21C 0.9800 no
C22 H22B 0.9800 no
C22 H22A 0.9800 no
C22 H22C 0.9800 no
C25 H25 0.9500 no
C27 H27 0.9500 no
C29 H29C 0.9800 no
C29 H29A 0.9800 no
C29 H29B 0.9800 no
C30 H30B 0.9800 no
C30 H30A 0.9800 no
C30 H30C 0.9800 no
C31 H31B 0.9800 no
C31 H31A 0.9800 no
C31 H31C 0.9800 no
C33 H33C 0.9800 no
C33 H33A 0.9800 no
C33 H33B 0.9800 no

loop_
_geom_hbond_atom_site_label_D
_geom_hbond_atom_site_label_H
_geom_hbond_atom_site_label_A
_geom_hbond_distance_DH
_geom_hbond_distance_HA
_geom_hbond_distance_DA
_geom_hbond_angle_DHA
_geom_hbond_site_symmetry_A
_geom_hbond_publ_flag
C6 H6 F5 0.9500 2.5000 3.350(7) 148.00 2_565 yes
C7 H7A N5 0.9900 2.4800 3.217(7) 131.00 . yes
C12 H12 F2 0.9500 2.4800 3.331(7) 149.00 2_555 yes
C13 H13 F4 0.9500 2.4700 3.334(8) 152.00 4_554 yes
C20 H20A O1 0.9800 2.5500 3.304(8) 133.00 . yes
C20 H20B N1 0.9800 2.5600 2.901(7) 100.00 . yes
C22 H22C O1 0.9800 2.5500 3.439(7) 151.00 1_565 yes
C33 H33B F4 0.9800 2.3300 3.159(8) 142.00 4_564 yes

loop_
_geom_torsion_atom_site_label_1
_geom_torsion_atom_site_label_2
_geom_torsion_atom_site_label_3
_geom_torsion_atom_site_label_4
_geom_torsion
_geom_torsion_publ_flag
N5 Re1 C4 N1 -130.9(5) no
C1 Re1 C4 N1 51.3(5) no
C3 Re1 C4 N1 -38.5(5) no
C11 Re1 C4 N1 139.8(5) no
N5 Re1 C4 N2 41.3(5) no
C1 Re1 C4 N2 -136.6(5) no
C3 Re1 C4 N2 133.7(5) no
C11 Re1 C4 N2 -48.0(5) no
C2 Re1 C11 N3 152.4(5) no
C4 Re1 C11 N3 -33.4(5) no
N5 Re1 C11 N4 64.4(4) no
C1 Re1 C11 N4 -111.0(5) no
C2 Re1 C11 N4 -21.2(5) no
N5 Re1 C11 N3 -121.9(5) no
C1 Re1 C11 N3 62.7(5) no
C4 Re1 C11 N4 152.9(4) no
C5 N1 C4 Re1 174.1(4) no
C14 N1 C4 Re1 -10.9(8) no
C14 N1 C4 N2 175.5(5) no
C4 N1 C14 C15 -84.0(7) no
C5 N1 C4 N2 0.4(6) no
C5 N1 C14 C19 -85.2(6) no
C14 N1 C5 C6 -175.1(5) no
C4 N1 C5 C6 0.2(6) no
C4 N1 C14 C19 100.2(6) no
C5 N1 C14 C15 90.5(6) no
C7 N2 C4 N1 -172.3(5) no
C6 N2 C4 Re1 -174.6(4) no
C6 N2 C7 C8 -64.3(7) no
C6 N2 C4 N1 -0.9(6) no
C4 N2 C7 C8 106.2(6) no
C4 N2 C6 C5 1.1(6) no
C7 N2 C4 Re1 13.9(8) no
C7 N2 C6 C5 172.8(5) no
C12 N3 C11 N4 -0.2(6) no
C11 N3 C12 C13 0.1(7) no
C11 N3 C10 C9 108.5(6) no
C12 N3 C10 C9 -69.6(7) no
C10 N3 C12 C13 178.3(5) no
C12 N3 C11 Re1 -175.1(4) no
C10 N3 C11 N4 -178.3(5) no
C10 N3 C11 Re1 6.7(8) no
C13 N4 C11 Re1 175.2(4) no
C13 N4 C23 C24 84.8(6) no
C23 N4 C11 Re1 -3.0(8) no
C11 N4 C23 C24 -97.2(6) no
C11 N4 C23 C28 88.0(7) no
C11 N4 C13 C12 -0.2(6) no
C13 N4 C11 N3 0.2(6) no
C23 N4 C11 N3 -178.0(5) no
C23 N4 C13 C12 178.2(5) no
C13 N4 C23 C28 -90.0(6) no
N1 C5 C6 N2 -0.7(6) no
N2 C7 C8 C9 -35.7(8) no
C7 C8 C9 C10 -45.0(9) no
C8 C9 C10 N3 -39.6(8) no
N3 C12 C13 N4 0.1(6) no
N1 C14 C15 C16 179.4(5) no
N1 C14 C19 C22 2.0(8) no
C15 C14 C19 C18 5.4(8) no
C15 C14 C19 C22 -173.6(5) no
C19 C14 C15 C20 172.9(5) no
N1 C14 C15 C20 -2.7(8) no
C19 C14 C15 C16 -5.0(8) no
N1 C14 C19 C18 -179.1(5) no
C14 C15 C16 C17 1.6(9) no
C20 C15 C16 C17 -176.3(6) no
C15 C16 C17 C18 1.2(9) no
C15 C16 C17 C21 179.3(6) no
C21 C17 C18 C19 -178.9(5) no
C16 C17 C18 C19 -0.8(9) no
C17 C18 C19 C14 -2.4(8) no
C17 C18 C19 C22 176.6(5) no
N4 C23 C24 C25 179.9(5) no
N4 C23 C24 C29 -4.6(8) no
C28 C23 C24 C25 -5.6(8) no
C28 C23 C24 C29 170.0(5) no
N4 C23 C28 C27 179.9(5) no
N4 C23 C28 C31 0.4(8) no
C24 C23 C28 C27 5.3(8) no
C24 C23 C28 C31 -174.2(5) no
C23 C24 C25 C26 2.0(9) no
C29 C24 C25 C26 -173.5(5) no
C24 C25 C26 C27 1.5(9) no
C24 C25 C26 C30 -179.4(6) no
C25 C26 C27 C28 -1.7(9) no
C30 C26 C27 C28 179.1(5) no
C26 C27 C28 C23 -1.5(8) no
C26 C27 C28 C31 178.0(5) no

loop_
_platon_squeeze_void_nr
_platon_squeeze_void_average_x
_platon_squeeze_void_average_y
_platon_squeeze_void_average_z
_platon_squeeze_void_volume
_platon_squeeze_void_count_electrons
_platon_squeeze_void_content
1 0.000 0.548 0.250 343 83 ' '
2 0.500 1.048 0.250 343 83 ' '
3 0.000 0.449 0.750 343 83 ' '
4 0.500 -0.051 0.750 343 83 ' '
